data_4114971
loop_
_publ_author_name
'Claudia Babij'
'C. Scott Browning'
'David H. Farrar'
'Igor O. Koshevoy'
'Ivan S. Podkorytov'
'Anthony J. Po\"e'
'Sergey P. Tunik'

_publ_contact_author_address
;
Lash Miller Chemical Laboratories
University of Toronto
80 St. George St.
Toronto, Ontario, Canada M5S 3H6
;
_publ_contact_author_email dfarrar@chem.utoronto.ca
_publ_contact_author_fax '416 978 1631'
_publ_contact_author_name 'David H. Farrar'
_publ_section_title
;
 Tripyrrolylphosphine as a Unique Bridging Ligand in the
 Rh6(CO)14(\m2-P(NC4H4)3) Cluster: Structure, Bonding, Fluxionality,
 Thermodynamics, and Kinetics Studies
;
_journal_name_full 'Journal of the American Chemical Society'
_journal_page_first 8922
_journal_page_last 8931
_journal_paper_doi 10.1021/ja012440b
_journal_volume 124
_journal_year 2002
_chemical_formula_sum 'C26 H12 N3 O14 P Rh6'
_chemical_formula_weight 1238.82
_chemical_name_common Rh6(CO)14(Ppy3)
_chemical_name_systematic
; 
 ? 
;
_space_group_IT_number 14
_symmetry_cell_setting monoclinic
_symmetry_space_group_name_Hall '-P 2ybc'
_symmetry_space_group_name_H-M 'P 1 21/c 1'
_atom_sites_solution_hydrogens geom
_atom_sites_solution_primary direct
_atom_sites_solution_secondary difmap
_audit_creation_method SHELXL-97
_cell_angle_alpha 90.00
_cell_angle_beta 96.38(2)
_cell_angle_gamma 90.00
_cell_formula_units_Z 4
_cell_length_a 14.9505(8)
_cell_length_b 9.4316(4)
_cell_length_c 23.3019(13)
_cell_measurement_reflns_used 24441
_cell_measurement_temperature 100(1)
_cell_volume 3265.4(3)
_computing_cell_refinement 'Denzo-SMN (Otwinowski & Minor, 1997)'
_computing_data_collection 'KappaCCD server software (Nonius, 1997)'
_computing_data_reduction 'Denzo-SMN (Otwinowski & Minor, 1997)'
_computing_molecular_graphics 'Bruker SHELXTL V5.1'
_computing_publication_material 'Bruker SHELXTL V5.1'
_computing_structure_refinement 'SHELXL-97 (Sheldrick, 1997)'
_computing_structure_solution 'SHELXS-97 (Sheldrick, 1990)'
_diffrn_ambient_temperature 100(1)
_diffrn_measured_fraction_theta_full 0.989
_diffrn_measured_fraction_theta_max 0.989
_diffrn_measurement_device_type 'Nonius KappaCCD'
_diffrn_measurement_method '\f scans & \w scans with \k offsets'
_diffrn_radiation_monochromator graphite
_diffrn_radiation_source 'fine-focus sealed tube'
_diffrn_radiation_type MoK\a
_diffrn_radiation_wavelength 0.71073
_diffrn_reflns_av_R_equivalents 0.0686
_diffrn_reflns_limit_h_max 19
_diffrn_reflns_limit_h_min 0
_diffrn_reflns_limit_k_max 12
_diffrn_reflns_limit_k_min 0
_diffrn_reflns_limit_l_max 30
_diffrn_reflns_limit_l_min -30
_diffrn_reflns_number 24441
_diffrn_reflns_theta_full 27.52
_diffrn_reflns_theta_max 27.52
_diffrn_reflns_theta_min 4.11
_exptl_absorpt_coefficient_mu 3.083
_exptl_absorpt_correction_T_max 0.6145
_exptl_absorpt_correction_T_min 0.4116
_exptl_absorpt_correction_type multi-scan
_exptl_absorpt_process_details 'Denzo-SMN (Otwinowski & Minor, 1997)'
_exptl_crystal_colour red
_exptl_crystal_density_diffrn 2.520
_exptl_crystal_description block
_exptl_crystal_F_000 2344
_exptl_crystal_size_max 0.35
_exptl_crystal_size_mid 0.20
_exptl_crystal_size_min 0.17
_refine_diff_density_max 1.659
_refine_diff_density_min -1.462
_refine_diff_density_rms 0.212
_refine_ls_extinction_coef 0.00055(7)
_refine_ls_extinction_expression Fc^*^=kFc[1+0.001xFc^2^\l^3^/sin(2\q)]^-1/4^
_refine_ls_extinction_method SHELXL
_refine_ls_goodness_of_fit_ref 1.076
_refine_ls_hydrogen_treatment mixed
_refine_ls_matrix_type full
_refine_ls_number_parameters 456
_refine_ls_number_reflns 7434
_refine_ls_number_restraints 0
_refine_ls_restrained_S_all 1.076
_refine_ls_R_factor_all 0.0813
_refine_ls_R_factor_gt 0.0495
_refine_ls_shift/su_max 0.000
_refine_ls_shift/su_mean 0.000
_refine_ls_structure_factor_coef Fsqd
_refine_ls_weighting_details 'calc w=1/[\s^2^(Fo^2^)+(0.0337P)^2^+35.6773P] where P=(Fo^2^+2Fc^2^)/3'
_refine_ls_weighting_scheme calc
_refine_ls_wR_factor_gt 0.1227
_refine_ls_wR_factor_ref 0.1312
_reflns_number_gt 4965
_reflns_number_total 7434
_reflns_threshold_expression >2sigma(I)
_cod_data_source_file ja012440b.cif
_cod_data_source_block k9924
_cod_database_code 4114971

loop_
_symmetry_equiv_pos_as_xyz
'x, y, z'
'-x, y+1/2, -z+1/2'
'-x, -y, -z'
'x, -y-1/2, z-1/2'

loop_
_atom_site_label
_atom_site_type_symbol
_atom_site_fract_x
_atom_site_fract_y
_atom_site_fract_z
_atom_site_U_iso_or_equiv
_atom_site_adp_type
_atom_site_occupancy
_atom_site_symmetry_multiplicity
_atom_site_calc_flag
_atom_site_refinement_flags
Rh10 Rh 0.30669(4) 0.38135(7) 0.35336(3) 0.01888(16) Uani 1 1 d .
Rh20 Rh 0.12475(4) 0.38135(7) 0.35581(3) 0.01900(16) Uani 1 1 d .
Rh21 Rh 0.22951(4) 0.59223(6) 0.41297(3) 0.01935(16) Uani 1 1 d .
Rh30 Rh 0.22514(5) 0.17687(6) 0.41554(3) 0.02037(16) Uani 1 1 d .
Rh31 Rh 0.32950(4) 0.38299(7) 0.47260(3) 0.02025(16) Uani 1 1 d .
Rh40 Rh 0.14370(4) 0.39215(7) 0.47248(3) 0.02019(16) Uani 1 1 d .
C10 C 0.2021(5) 0.2178(9) 0.3227(4) 0.0232(18) Uani 1 1 d .
O10 O 0.1921(4) 0.1443(6) 0.2829(3) 0.0239(13) Uani 1 1 d .
C11 C 0.3712(6) 0.5385(9) 0.4097(4) 0.0254(19) Uani 1 1 d .
O11 O 0.4349(4) 0.6072(6) 0.4106(2) 0.0236(13) Uani 1 1 d .
C20 C 0.0827(5) 0.5481(9) 0.4068(4) 0.0215(17) Uani 1 1 d .
O20 O 0.0218(4) 0.6218(6) 0.4057(2) 0.0242(13) Uani 1 1 d .
C30 C 0.2395(5) 0.2268(9) 0.5078(4) 0.0228(18) Uani 1 1 d .
O30 O 0.2425(4) 0.1621(6) 0.5494(3) 0.0271(14) Uani 1 1 d .
C40 C 0.4149(7) 0.2840(10) 0.3436(4) 0.031(2) Uani 1 1 d .
O40 O 0.4813(4) 0.2272(7) 0.3401(3) 0.0391(17) Uani 1 1 d .
C51 C 0.2107(6) 0.7384(9) 0.3571(4) 0.0235(19) Uani 1 1 d .
O51 O 0.1909(4) 0.8316(6) 0.3267(3) 0.0299(14) Uani 1 1 d .
C60 C 0.0163(6) 0.2794(9) 0.3471(4) 0.0249(19) Uani 1 1 d .
O60 O -0.0484(4) 0.2121(7) 0.3438(3) 0.0318(15) Uani 1 1 d .
C61 C 0.2412(6) 0.7261(9) 0.4754(4) 0.0248(19) Uani 1 1 d .
O61 O 0.2483(5) 0.8052(7) 0.5117(3) 0.0350(16) Uani 1 1 d .
C70 C 0.3173(6) 0.0402(10) 0.4147(4) 0.030(2) Uani 1 1 d .
O70 O 0.3737(4) -0.0398(7) 0.4123(3) 0.0368(16) Uani 1 1 d .
C71 C 0.4362(7) 0.2695(10) 0.4823(4) 0.031(2) Uani 1 1 d .
O71 O 0.4981(5) 0.2008(7) 0.4870(3) 0.0367(16) Uani 1 1 d .
C80 C 0.1323(6) 0.0395(9) 0.4189(4) 0.0217(18) Uani 1 1 d .
O80 O 0.0756(4) -0.0403(7) 0.4216(3) 0.0351(16) Uani 1 1 d .
C81 C 0.3638(6) 0.4986(9) 0.5386(4) 0.0261(19) Uani 1 1 d .
O81 O 0.3842(4) 0.5714(7) 0.5764(3) 0.0348(15) Uani 1 1 d .
C90 C 0.0365(6) 0.2879(10) 0.4808(4) 0.0251(19) Uani 1 1 d .
O90 O -0.0270(5) 0.2223(7) 0.4839(3) 0.0349(16) Uani 1 1 d .
C91 C 0.1472(6) 0.4910(10) 0.5439(4) 0.028(2) Uani 1 1 d .
O91 O 0.1534(4) 0.5473(7) 0.5875(3) 0.0352(16) Uani 1 1 d .
P P 0.28733(15) 0.4728(2) 0.26494(9) 0.0211(5) Uani 1 1 d .
N1 N 0.3391(5) 0.3918(8) 0.2130(3) 0.0260(16) Uani 1 1 d .
C111 C 0.3818(6) 0.4562(10) 0.1695(4) 0.029(2) Uani 1 1 d .
H11A H 0.3834 0.5551 0.1621 0.035 Uiso 1 1 calc R
C112 C 0.4209(6) 0.3535(10) 0.1396(4) 0.032(2) Uani 1 1 d .
H11B H 0.4551 0.3676 0.1081 0.038 Uiso 1 1 calc R
C113 C 0.4003(6) 0.2190(10) 0.1648(4) 0.030(2) Uani 1 1 d .
H11C H 0.4167 0.1279 0.1521 0.036 Uiso 1 1 calc R
C114 C 0.3535(6) 0.2471(10) 0.2098(4) 0.031(2) Uani 1 1 d .
H11D H 0.3336 0.1784 0.2353 0.038 Uiso 1 1 calc R
N2 N 0.3040(5) 0.6457(7) 0.2517(3) 0.0228(15) Uani 1 1 d .
C121 C 0.2615(6) 0.7297(9) 0.2066(4) 0.0266(19) Uani 1 1 d .
H12A H 0.2114 0.7030 0.1801 0.032 Uiso 1 1 calc R
C122 C 0.3055(6) 0.8555(9) 0.2080(4) 0.032(2) Uani 1 1 d .
H12B H 0.2904 0.9329 0.1827 0.038 Uiso 1 1 calc R
C123 C 0.3777(6) 0.8540(10) 0.2532(4) 0.032(2) Uani 1 1 d .
H12C H 0.4187 0.9292 0.2633 0.039 Uiso 1 1 calc R
C124 C 0.3772(6) 0.7240(9) 0.2795(4) 0.0270(19) Uani 1 1 d .
H12D H 0.4186 0.6922 0.3107 0.032 Uiso 1 1 calc R
N3 N 0.1757(5) 0.4597(7) 0.2358(3) 0.0228(15) Uani 1 1 d .
C131 C 0.1406(6) 0.3700(9) 0.1933(4) 0.0268(19) Uani 1 1 d .
H13A H 0.1743 0.3234 0.1666 0.032 Uiso 1 1 calc R
C132 C 0.0488(6) 0.3571(9) 0.1948(4) 0.028(2) Uani 1 1 d .
H13B H 0.0087 0.3016 0.1695 0.034 Uiso 1 1 calc R
C133 C 0.0263(6) 0.4403(9) 0.2400(4) 0.029(2) Uani 1 1 d .
H13C H -0.0329 0.4546 0.2500 0.035 Uiso 1 1 calc R
C134 C 0.1051(6) 0.5003(9) 0.2687(4) 0.0240(19) Uani 1 1 d .
H134 H 0.105(5) 0.583(9) 0.281(3) 0.02(2) Uiso 1 1 d .

loop_
_atom_site_aniso_label
_atom_site_aniso_U_11
_atom_site_aniso_U_22
_atom_site_aniso_U_33
_atom_site_aniso_U_23
_atom_site_aniso_U_13
_atom_site_aniso_U_12
Rh10 0.0177(3) 0.0176(3) 0.0217(3) -0.0001(3) 0.0036(2) 0.0005(3)
Rh20 0.0172(3) 0.0183(3) 0.0215(3) 0.0002(3) 0.0024(2) -0.0003(3)
Rh21 0.0201(3) 0.0171(3) 0.0209(3) 0.0002(3) 0.0027(2) 0.0000(3)
Rh30 0.0191(3) 0.0168(3) 0.0254(3) 0.0007(3) 0.0030(3) 0.0004(3)
Rh31 0.0191(3) 0.0190(3) 0.0224(3) 0.0009(3) 0.0013(2) 0.0000(3)
Rh40 0.0193(3) 0.0203(3) 0.0213(3) 0.0003(3) 0.0040(2) -0.0006(3)
C10 0.012(4) 0.021(4) 0.037(5) 0.005(4) 0.002(4) 0.002(3)
O10 0.022(3) 0.023(3) 0.028(3) 0.002(3) 0.005(2) 0.009(2)
C11 0.025(5) 0.027(5) 0.024(4) 0.004(4) 0.005(4) 0.003(4)
O11 0.023(3) 0.021(3) 0.026(3) -0.004(3) -0.001(2) 0.003(3)
C20 0.015(4) 0.020(4) 0.029(5) 0.002(4) 0.003(3) -0.001(3)
O20 0.030(3) 0.023(3) 0.020(3) -0.003(3) 0.006(2) 0.000(3)
C30 0.012(4) 0.021(4) 0.036(5) 0.004(4) 0.006(4) 0.003(3)
O30 0.019(3) 0.027(3) 0.035(4) 0.000(3) 0.002(3) 0.000(2)
C40 0.035(6) 0.026(5) 0.034(5) 0.003(4) 0.005(4) -0.005(4)
O40 0.023(4) 0.045(4) 0.051(4) -0.003(3) 0.010(3) 0.012(3)
C51 0.020(5) 0.022(4) 0.029(5) -0.007(4) 0.007(4) -0.003(3)
O51 0.036(4) 0.018(3) 0.037(4) 0.004(3) 0.011(3) 0.001(3)
C60 0.022(5) 0.029(5) 0.023(4) -0.002(4) 0.003(4) 0.009(4)
O60 0.022(4) 0.036(4) 0.036(4) -0.001(3) 0.000(3) -0.010(3)
C61 0.022(5) 0.022(4) 0.029(5) 0.011(4) -0.001(4) 0.000(3)
O61 0.047(4) 0.026(3) 0.032(4) -0.008(3) 0.005(3) 0.000(3)
C70 0.030(5) 0.026(5) 0.035(5) 0.000(4) 0.000(4) -0.010(4)
O70 0.021(3) 0.029(4) 0.059(5) 0.003(3) 0.003(3) 0.008(3)
C71 0.040(6) 0.026(5) 0.026(5) -0.002(4) 0.004(4) -0.005(4)
O71 0.029(4) 0.035(4) 0.045(4) 0.000(3) -0.002(3) 0.010(3)
C80 0.023(5) 0.018(4) 0.023(4) -0.002(3) 0.000(3) -0.001(3)
O80 0.036(4) 0.031(4) 0.038(4) 0.000(3) 0.004(3) -0.007(3)
C81 0.019(5) 0.027(5) 0.033(5) 0.009(4) 0.004(4) 0.005(4)
O81 0.037(4) 0.033(4) 0.032(4) -0.004(3) -0.007(3) -0.001(3)
C90 0.020(5) 0.032(5) 0.023(4) -0.002(4) 0.001(4) 0.002(4)
O90 0.035(4) 0.037(4) 0.035(4) 0.000(3) 0.013(3) -0.010(3)
C91 0.024(5) 0.031(5) 0.031(5) 0.006(4) 0.006(4) 0.003(4)
O91 0.035(4) 0.042(4) 0.030(4) -0.008(3) 0.010(3) -0.002(3)
P 0.0209(11) 0.0189(10) 0.0241(11) -0.0005(9) 0.0052(9) -0.0010(8)
N1 0.032(4) 0.024(4) 0.023(4) -0.003(3) 0.007(3) -0.006(3)
C111 0.025(5) 0.034(5) 0.030(5) -0.003(4) 0.010(4) -0.003(4)
C112 0.028(5) 0.040(5) 0.029(5) -0.006(4) 0.009(4) -0.006(4)
C113 0.020(5) 0.038(5) 0.032(5) -0.008(4) 0.007(4) 0.004(4)
C114 0.029(5) 0.030(5) 0.035(5) -0.002(4) 0.007(4) 0.001(4)
N2 0.020(4) 0.022(4) 0.027(4) -0.001(3) 0.002(3) 0.000(3)
C121 0.022(5) 0.028(5) 0.029(5) 0.002(4) 0.001(4) -0.003(4)
C122 0.039(6) 0.019(4) 0.037(5) 0.006(4) 0.001(4) -0.003(4)
C123 0.033(5) 0.027(5) 0.037(5) 0.004(4) -0.001(4) -0.008(4)
C124 0.026(5) 0.026(4) 0.030(5) -0.002(4) 0.007(4) -0.005(4)
N3 0.022(4) 0.020(3) 0.027(4) 0.002(3) 0.003(3) -0.001(3)
C131 0.036(5) 0.021(4) 0.024(4) 0.003(4) 0.005(4) -0.002(4)
C132 0.021(4) 0.029(5) 0.033(5) 0.000(4) -0.005(4) -0.001(4)
C133 0.022(5) 0.031(5) 0.033(5) 0.006(4) 0.003(4) -0.003(4)
C134 0.030(5) 0.018(4) 0.026(5) -0.002(4) 0.009(4) -0.002(4)

loop_
_atom_type_symbol
_atom_type_description
_atom_type_scat_dispersion_real
_atom_type_scat_dispersion_imag
_atom_type_scat_source
C C 0.0033 0.0016 'International Tables Vol C Tables 4.2.6.8 and 6.1.1.4'
H H 0.0000 0.0000 'International Tables Vol C Tables 4.2.6.8 and 6.1.1.4'
N N 0.0061 0.0033 'International Tables Vol C Tables 4.2.6.8 and 6.1.1.4'
O O 0.0106 0.0060 'International Tables Vol C Tables 4.2.6.8 and 6.1.1.4'
P P 0.1023 0.0942 'International Tables Vol C Tables 4.2.6.8 and 6.1.1.4'
Rh Rh -1.1178 0.9187 'International Tables Vol C Tables 4.2.6.8 and 6.1.1.4'

loop_
_geom_angle_atom_site_label_1
_geom_angle_atom_site_label_2
_geom_angle_atom_site_label_3
_geom_angle
C40 Rh10 C11 94.4(4)
C40 Rh10 P 95.8(3)
C11 Rh10 P 107.7(2)
C40 Rh10 C10 101.6(3)
C11 Rh10 C10 156.7(3)
P Rh10 C10 87.6(2)
C40 Rh10 Rh20 150.3(3)
C11 Rh10 Rh20 111.7(2)
P Rh10 Rh20 89.55(6)
C10 Rh10 Rh20 49.3(2)
C40 Rh10 Rh21 145.3(3)
C11 Rh10 Rh21 51.3(2)
P Rh10 Rh21 99.72(6)
C10 Rh10 Rh21 109.8(2)
Rh20 Rh10 Rh21 60.94(3)
C40 Rh10 Rh31 96.4(3)
C11 Rh10 Rh31 51.8(2)
P Rh10 Rh31 156.82(6)
C10 Rh10 Rh31 109.0(2)
Rh20 Rh10 Rh31 89.47(3)
Rh21 Rh10 Rh31 59.99(2)
C40 Rh10 Rh30 99.0(3)
C11 Rh10 Rh30 110.9(2)
P Rh10 Rh30 137.25(6)
C10 Rh10 Rh30 50.2(2)
Rh20 Rh10 Rh30 59.46(3)
Rh21 Rh10 Rh30 90.31(3)
Rh31 Rh10 Rh30 59.38(2)
C60 Rh20 C20 97.8(3)
C60 Rh20 C10 95.0(3)
C20 Rh20 C10 162.7(3)
C60 Rh20 Rh40 97.0(3)
C20 Rh20 Rh40 53.8(2)
C10 Rh20 Rh40 113.1(2)
C60 Rh20 Rh10 148.2(3)
C20 Rh20 Rh10 111.9(2)
C10 Rh20 Rh10 53.7(2)
Rh40 Rh20 Rh10 91.59(3)
C60 Rh20 Rh30 96.5(3)
C20 Rh20 Rh30 114.9(2)
C10 Rh20 Rh30 51.7(2)
Rh40 Rh20 Rh30 61.54(3)
Rh10 Rh20 Rh30 61.14(3)
C60 Rh20 Rh21 148.5(3)
C20 Rh20 Rh21 51.9(2)
C10 Rh20 Rh21 113.2(2)
Rh40 Rh20 Rh21 60.03(3)
Rh10 Rh20 Rh21 59.98(2)
Rh30 Rh20 Rh21 90.73(3)
C51 Rh21 C61 92.1(3)
C51 Rh21 C11 102.4(3)
C61 Rh21 C11 99.9(4)
C51 Rh21 C20 91.3(3)
C61 Rh21 C20 100.3(3)
C11 Rh21 C20 155.1(3)
C51 Rh21 Rh40 143.7(3)
C61 Rh21 Rh40 94.5(3)
C11 Rh21 Rh40 111.6(2)
C20 Rh21 Rh40 52.4(2)
C51 Rh21 Rh10 102.5(2)
C61 Rh21 Rh10 148.2(3)
C11 Rh21 Rh10 49.7(2)
C20 Rh21 Rh10 107.4(2)
Rh40 Rh21 Rh10 90.22(3)
C51 Rh21 Rh31 153.8(3)
C61 Rh21 Rh31 95.2(2)
C11 Rh21 Rh31 51.6(2)
C20 Rh21 Rh31 112.0(2)
Rh40 Rh21 Rh31 60.70(2)
Rh10 Rh21 Rh31 60.18(2)
C51 Rh21 Rh20 99.1(3)
C61 Rh21 Rh20 146.4(3)
C11 Rh21 Rh20 108.3(2)
C20 Rh21 Rh20 48.3(2)
Rh40 Rh21 Rh20 58.63(2)
Rh10 Rh21 Rh20 59.09(2)
Rh31 Rh21 Rh20 88.53(3)
C70 Rh30 C80 94.1(4)
C70 Rh30 C10 98.4(4)
C80 Rh30 C10 97.2(3)
C70 Rh30 C30 99.5(4)
C80 Rh30 C30 95.7(3)
C10 Rh30 C30 157.1(3)
C70 Rh30 Rh20 146.9(3)
C80 Rh30 Rh20 98.0(2)
C10 Rh30 Rh20 49.7(2)
C30 Rh30 Rh20 109.7(2)
C70 Rh30 Rh31 96.5(3)
C80 Rh30 Rh31 147.1(2)
C10 Rh30 Rh31 111.9(2)
C30 Rh30 Rh31 51.9(2)
Rh20 Rh30 Rh31 89.84(3)
C70 Rh30 Rh10 96.1(3)
C80 Rh30 Rh10 149.1(2)
C10 Rh30 Rh10 52.5(2)
C30 Rh30 Rh10 111.3(2)
Rh20 Rh30 Rh10 59.40(2)
Rh31 Rh30 Rh10 60.07(2)
C70 Rh30 Rh40 149.6(3)
C80 Rh30 Rh40 96.7(2)
C10 Rh30 Rh40 108.3(2)
C30 Rh30 Rh40 51.2(2)
Rh20 Rh30 Rh40 58.79(2)
Rh31 Rh30 Rh40 60.43(2)
Rh10 Rh30 Rh40 89.01(3)
C81 Rh31 C71 94.5(4)
C81 Rh31 C30 101.7(3)
C71 Rh31 C30 96.7(3)
C81 Rh31 C11 94.9(3)
C71 Rh31 C11 99.0(4)
C30 Rh31 C11 156.2(3)
C81 Rh31 Rh30 152.0(3)
C71 Rh31 Rh30 94.7(3)
C30 Rh31 Rh30 51.0(2)
C11 Rh31 Rh30 109.6(2)
C81 Rh31 Rh21 94.5(2)
C71 Rh31 Rh21 149.2(3)
C30 Rh31 Rh21 110.2(2)
C11 Rh31 Rh21 50.8(2)
Rh30 Rh31 Rh21 90.90(3)
C81 Rh31 Rh10 143.7(3)
C71 Rh31 Rh10 97.1(3)
C30 Rh31 Rh10 110.9(2)
C11 Rh31 Rh10 49.4(2)
Rh30 Rh31 Rh10 60.54(3)
Rh21 Rh31 Rh10 59.83(2)
C81 Rh31 Rh40 99.3(3)
C71 Rh31 Rh40 146.9(3)
C30 Rh31 Rh40 51.1(2)
C11 Rh31 Rh40 109.5(2)
Rh30 Rh31 Rh40 60.45(3)
Rh21 Rh31 Rh40 59.41(3)
Rh10 Rh31 Rh40 89.29(3)
C91 Rh40 C90 96.0(4)
C91 Rh40 C30 93.8(4)
C90 Rh40 C30 96.6(3)
C91 Rh40 C20 104.2(3)
C90 Rh40 C20 97.2(3)
C30 Rh40 C20 155.9(3)
C91 Rh40 Rh20 152.5(3)
C90 Rh40 Rh20 95.0(3)
C30 Rh40 Rh20 109.8(2)
C20 Rh40 Rh20 49.4(2)
C91 Rh40 Rh21 97.8(3)
C90 Rh40 Rh21 148.3(3)
C30 Rh40 Rh21 110.7(2)
C20 Rh40 Rh21 51.8(2)
Rh20 Rh40 Rh21 61.34(2)
C91 Rh40 Rh31 94.8(3)
C90 Rh40 Rh31 146.6(3)
C30 Rh40 Rh31 51.1(2)
C20 Rh40 Rh31 110.6(2)
Rh20 Rh40 Rh31 89.59(3)
Rh21 Rh40 Rh31 59.89(3)
C91 Rh40 Rh30 143.6(3)
C90 Rh40 Rh30 95.1(3)
C30 Rh40 Rh30 50.4(2)
C20 Rh40 Rh30 108.7(2)
Rh20 Rh40 Rh30 59.67(2)
Rh21 Rh40 Rh30 90.40(3)
Rh31 Rh40 Rh30 59.13(3)
O10 C10 Rh20 134.5(6)
O10 C10 Rh30 133.0(6)
Rh20 C10 Rh30 78.5(3)
O10 C10 Rh10 133.5(7)
Rh20 C10 Rh10 77.0(3)
Rh30 C10 Rh10 77.3(3)
O11 C11 Rh10 136.0(7)
O11 C11 Rh21 132.2(7)
Rh10 C11 Rh21 79.0(3)
O11 C11 Rh31 130.9(7)
Rh10 C11 Rh31 78.8(3)
Rh21 C11 Rh31 77.6(3)
O20 C20 Rh20 136.7(7)
O20 C20 Rh21 131.7(6)
Rh20 C20 Rh21 79.8(3)
O20 C20 Rh40 132.5(7)
Rh20 C20 Rh40 76.8(3)
Rh21 C20 Rh40 75.8(3)
O30 C30 Rh30 135.2(7)
O30 C30 Rh31 134.6(7)
Rh30 C30 Rh31 77.1(3)
O30 C30 Rh40 130.9(6)
Rh30 C30 Rh40 78.3(3)
Rh31 C30 Rh40 77.8(3)
O40 C40 Rh10 177.0(9)
O51 C51 Rh21 171.9(7)
O60 C60 Rh20 176.5(8)
O61 C61 Rh21 179.5(8)
O70 C70 Rh30 177.3(9)
O71 C71 Rh31 178.4(9)
O80 C80 Rh30 178.3(8)
O81 C81 Rh31 177.5(8)
O90 C90 Rh40 177.2(8)
O91 C91 Rh40 176.5(8)
N2 P N1 102.6(4)
N2 P N3 98.8(3)
N1 P N3 100.7(4)
N2 P Rh10 122.6(3)
N1 P Rh10 117.8(3)
N3 P Rh10 110.8(3)
C114 N1 C111 107.7(7)
C114 N1 P 124.7(6)
C111 N1 P 127.3(6)
C112 C111 N1 108.6(8)
C111 C112 C113 107.0(8)
C114 C113 C112 107.2(8)
C113 C114 N1 109.4(9)
C121 N2 C124 108.0(7)
C121 N2 P 128.1(6)
C124 N2 P 123.0(6)
C122 C121 N2 107.2(8)
C121 C122 C123 109.6(8)
C124 C123 C122 107.4(8)
C123 C124 N2 107.7(8)
C131 N3 C134 108.1(7)
C131 N3 P 127.2(6)
C134 N3 P 120.6(6)
N3 C131 C132 109.8(8)
C131 C132 C133 107.2(8)
C132 C133 C134 109.2(8)
C133 C134 N3 105.5(8)

loop_
_geom_bond_atom_site_label_1
_geom_bond_atom_site_label_2
_geom_bond_distance
Rh10 C40 1.895(10)
Rh10 C11 2.137(9)
Rh10 P 2.223(2)
Rh10 C10 2.256(9)
Rh10 Rh20 2.7270(9)
Rh10 Rh21 2.7520(9)
Rh10 Rh31 2.7616(9)
Rh10 Rh30 2.7745(9)
Rh20 C60 1.876(9)
Rh20 C20 2.109(8)
Rh20 C10 2.124(9)
Rh20 Rh40 2.7036(9)
Rh20 Rh30 2.7285(10)
Rh20 Rh21 2.7783(9)
Rh21 C51 1.896(9)
Rh21 C61 1.919(10)
Rh21 C11 2.188(9)
Rh21 C20 2.222(8)
Rh21 Rh40 2.7431(9)
Rh21 Rh31 2.7564(9)
Rh30 C70 1.889(10)
Rh30 C80 1.906(8)
Rh30 C10 2.186(9)
Rh30 C30 2.187(9)
Rh30 Rh31 2.7422(10)
Rh30 Rh40 2.7792(9)
Rh31 C81 1.908(10)
Rh31 C71 1.914(10)
Rh31 C30 2.213(8)
Rh31 C11 2.213(9)
Rh31 Rh40 2.7787(9)
Rh40 C91 1.903(10)
Rh40 C90 1.908(9)
Rh40 C30 2.213(8)
Rh40 C20 2.242(8)
C10 O10 1.155(10)
C11 O11 1.150(10)
C20 O20 1.145(10)
C30 O30 1.143(10)
C40 O40 1.139(11)
C51 O51 1.147(10)
C60 O60 1.153(10)
C61 O61 1.125(10)
C70 O70 1.137(11)
C71 O71 1.124(11)
C80 O80 1.141(10)
C81 O81 1.132(10)
C90 O90 1.143(10)
C91 O91 1.142(11)
P N2 1.683(7)
P N1 1.691(7)
P N3 1.735(7)
N1 C114 1.385(11)
N1 C111 1.393(11)
C111 C112 1.363(12)
C112 C113 1.445(13)
C113 C114 1.350(12)
N2 C121 1.410(11)
N2 C124 1.415(11)
C121 C122 1.355(12)
C122 C123 1.421(13)
C123 C124 1.371(12)
N3 C131 1.362(11)
N3 C134 1.424(11)
C131 C132 1.382(12)
C132 C133 1.385(13)
C133 C134 1.407(12)
